data_7049050
loop_
_publ_author_name
'Schnepf, Andreas'
'Schrenk, Claudio'
'Prei\&sing, Lars'

_publ_section_title
;
 On the reaction of GeCl2&#x00B7;Dioxane with KFeCp(CO)2: Isolation and
 characterization of novel bimetallic clusters
;
_journal_name_full 'Dalton Transactions'
_journal_paper_doi 10.1039/C9DT00097F
_journal_year 2019
_chemical_formula_moiety 'C20 H15 Cl Fe3 Ge O5'
_chemical_formula_sum 'C20 H15 Cl Fe3 Ge O5'
_chemical_formula_weight 610.91
_space_group_crystal_system monoclinic
_space_group_IT_number 14
_space_group_name_Hall '-P 2ybc'
_space_group_name_H-M_alt 'P 1 21/c 1'
_symmetry_space_group_name_Hall '-P 2ybc'
_symmetry_space_group_name_H-M 'P 1 21/c 1'
_atom_sites_solution_hydrogens geom
_atom_sites_solution_primary direct
_audit_creation_date 2017-11-21
_audit_creation_method
;
Olex2 1.2
(compiled 2017.08.10 svn.r3458 for OlexSys, GUI svn.r5381)
;
_audit_update_record
;
2018-11-09 deposited with the CCDC.    2019-02-18 downloaded from the CCDC.
;
_cell_angle_alpha 90
_cell_angle_beta 111.6570(10)
_cell_angle_gamma 90
_cell_formula_units_Z 4
_cell_length_a 13.6340(12)
_cell_length_b 9.1694(8)
_cell_length_c 17.4443(15)
_cell_measurement_reflns_used 7844
_cell_measurement_temperature 150
_cell_measurement_theta_max 30.572
_cell_measurement_theta_min 2.432
_cell_volume 2026.9(3)
_computing_cell_refinement 'SAINT V8.38A (?, 2016)'
_computing_data_reduction 'SAINT V8.38A (?, 2016)'
_computing_molecular_graphics 'Olex2 (Dolomanov et al., 2009)'
_computing_publication_material 'Olex2 (Dolomanov et al., 2009)'
_computing_structure_refinement 'ShelXL (Sheldrick, 2015)'
_computing_structure_solution 'ShelXS (Sheldrick, 2008)'
_diffrn_ambient_temperature 150.0
_diffrn_detector 'Bruker APEX2 area detector'
_diffrn_detector_area_resol_mean 7.9
_diffrn_detector_type 'CCD area detector'
_diffrn_measured_fraction_theta_full 1.000
_diffrn_measured_fraction_theta_max 1.000
_diffrn_measurement_device 'three-circle diffractometer'
_diffrn_measurement_device_type 'Bruker SMART APEX2 area detector'
_diffrn_measurement_method '\w scans'
_diffrn_radiation_monochromator 'mirror optics'
_diffrn_radiation_probe x-ray
_diffrn_radiation_type MoK\a
_diffrn_radiation_wavelength 0.71073
_diffrn_reflns_av_R_equivalents 0.0269
_diffrn_reflns_av_unetI/netI 0.0300
_diffrn_reflns_Laue_measured_fraction_full 1.000
_diffrn_reflns_Laue_measured_fraction_max 1.000
_diffrn_reflns_limit_h_max 19
_diffrn_reflns_limit_h_min -19
_diffrn_reflns_limit_k_max 11
_diffrn_reflns_limit_k_min -13
_diffrn_reflns_limit_l_max 24
_diffrn_reflns_limit_l_min -24
_diffrn_reflns_number 19341
_diffrn_reflns_point_group_measured_fraction_full 1.000
_diffrn_reflns_point_group_measured_fraction_max 1.000
_diffrn_reflns_theta_full 25.242
_diffrn_reflns_theta_max 30.577
_diffrn_reflns_theta_min 2.432
_diffrn_source 'microfocus sealed X-ray tube'
_diffrn_source_type 'Incoatec I\ms'
_exptl_absorpt_coefficient_mu 3.736
_exptl_absorpt_correction_T_max 0.7461
_exptl_absorpt_correction_T_min 0.5602
_exptl_absorpt_correction_type multi-scan
_exptl_absorpt_process_details
'SADABS-2016/2 (Bruker,2016/2) was used for absorption correction. wR2(int) was 0.0616 before and 0.0380 after correction. The Ratio of minimum to maximum transmission is 0.7508. The \l/2 correction factor is Not present.'
_exptl_crystal_colour 'dark red'
_exptl_crystal_colour_modifier dark
_exptl_crystal_colour_primary red
_exptl_crystal_density_diffrn 2.002
_exptl_crystal_description block
_exptl_crystal_F_000 1208
_exptl_crystal_size_max 0.296
_exptl_crystal_size_mid 0.24
_exptl_crystal_size_min 0.239
_refine_diff_density_max 0.700
_refine_diff_density_min -0.582
_refine_diff_density_rms 0.097
_refine_ls_extinction_method none
_refine_ls_goodness_of_fit_ref 1.050
_refine_ls_hydrogen_treatment constr
_refine_ls_matrix_type full
_refine_ls_number_parameters 271
_refine_ls_number_reflns 6230
_refine_ls_number_restraints 0
_refine_ls_restrained_S_all 1.050
_refine_ls_R_factor_all 0.0331
_refine_ls_R_factor_gt 0.0269
_refine_ls_shift/su_max 0.001
_refine_ls_shift/su_mean 0.000
_refine_ls_structure_factor_coef Fsqd
_refine_ls_weighting_details 'w=1/[\s^2^(Fo^2^)+(0.0348P)^2^+0.3528P] where P=(Fo^2^+2Fc^2^)/3'
_refine_ls_weighting_scheme calc
_refine_ls_wR_factor_gt 0.0642
_refine_ls_wR_factor_ref 0.0667
_reflns_Friedel_coverage 0.000
_reflns_number_gt 5400
_reflns_number_total 6230
_reflns_threshold_expression 'I > 2\s(I)'
_cod_data_source_file c9dt00097f2.cif
_cod_data_source_block GeFe3C20H15ClO5
_cod_database_code 7049050
_shelx_shelxl_version_number 2014/7
_shelx_space_group_comment
;
The symmetry employed for this shelxl refinement is uniquely defined
by the following loop, which should always be used as a source of
symmetry information in preference to the above space-group names.
They are only intended as comments.
;
_shelx_estimated_absorpt_t_max 0.469
_shelx_estimated_absorpt_t_min 0.404
_olex2_refinement_description
;
1. Fixed Uiso
 At 1.2 times of:
  All C(H) groups
2.a Aromatic/amide H refined with riding coordinates:
 C1AA(H1AA), C11(H11), C12(H12), C13(H13), C14(H14), C31(H31), C32(H32),
 C33(H33), C34(H34), C35(H35), C21(H21), C22(H22), C23(H23), C24(H24), C25(H25)
;
_olex2_submission_special_instructions 'No special instructions were received'

loop_
_space_group_symop_operation_xyz
'x, y, z'
'-x, y+1/2, -z+1/2'
'-x, -y, -z'
'x, -y-1/2, z-1/2'

loop_
_atom_site_label
_atom_site_type_symbol
_atom_site_fract_x
_atom_site_fract_y
_atom_site_fract_z
_atom_site_U_iso_or_equiv
_atom_site_adp_type
_atom_site_occupancy
_atom_site_site_symmetry_order
_atom_site_calc_flag
_atom_site_refinement_flags_posn
_atom_site_disorder_assembly
_atom_site_disorder_group
Ge1 Ge 0.22629(2) 0.93052(2) 0.20548(2) 0.01285(5) Uani 1 1 d . . .
Fe1 Fe 0.26426(2) 1.01827(3) 0.34066(2) 0.01380(6) Uani 1 1 d . . .
Fe2 Fe 0.20684(2) 0.69047(3) 0.15349(2) 0.01409(6) Uani 1 1 d . . .
Fe3 Fe 0.32629(2) 0.89380(3) 0.12368(2) 0.01334(6) Uani 1 1 d . . .
Cl1 Cl 0.07719(4) 1.06620(6) 0.13506(3) 0.02870(11) Uani 1 1 d . . .
O16 O 0.43411(12) 0.81443(17) 0.42037(9) 0.0278(3) Uani 1 1 d . . .
O18 O 0.09094(12) 0.82857(18) 0.33463(10) 0.0331(4) Uani 1 1 d . . .
O27 O 0.34726(13) 0.57017(17) 0.30862(9) 0.0312(3) Uani 1 1 d . . .
O37 O 0.51502(12) 0.85457(19) 0.26990(9) 0.0319(3) Uani 1 1 d . . .
O322 O 0.36133(13) 0.59444(16) 0.08591(10) 0.0284(3) Uani 1 1 d . . .
C1AA C 0.37392(17) 1.1890(2) 0.37289(14) 0.0268(4) Uani 1 1 d . . .
H1AA H 0.4457 1.1794 0.3787 0.032 Uiso 1 1 calc R . .
C11 C 0.19541(17) 1.2262(2) 0.31721(13) 0.0250(4) Uani 1 1 d . . .
H11 H 0.1262 1.2456 0.2790 0.030 Uiso 1 1 calc R . .
C12 C 0.22377(16) 1.1918(2) 0.40227(12) 0.0247(4) Uani 1 1 d . . .
H12 H 0.1767 1.1857 0.4309 0.030 Uiso 1 1 calc R . .
C13 C 0.33312(16) 1.1683(2) 0.43658(13) 0.0252(4) Uani 1 1 d . . .
H13 H 0.3729 1.1432 0.4923 0.030 Uiso 1 1 calc R . .
C14 C 0.28921(18) 1.2261(2) 0.29983(13) 0.0269(4) Uani 1 1 d . . .
H14 H 0.2941 1.2474 0.2480 0.032 Uiso 1 1 calc R . .
C15 C 0.36511(15) 0.8898(2) 0.38550(11) 0.0182(4) Uani 1 1 d . . .
C17 C 0.15890(15) 0.9033(2) 0.33659(12) 0.0204(4) Uani 1 1 d . . .
C26 C 0.29393(16) 0.6231(2) 0.24783(12) 0.0187(4) Uani 1 1 d . . .
C31 C 0.22030(17) 1.0004(2) 0.01659(12) 0.0260(4) Uani 1 1 d . . .
H31 H 0.1456 0.9933 -0.0032 0.031 Uiso 1 1 calc R . .
C32 C 0.28326(18) 1.1043(2) 0.07409(13) 0.0264(4) Uani 1 1 d . . .
H32 H 0.2579 1.1798 0.0992 0.032 Uiso 1 1 calc R . .
C33 C 0.38921(18) 1.0762(2) 0.08736(13) 0.0281(5) Uani 1 1 d . . .
H33 H 0.4481 1.1292 0.1232 0.034 Uiso 1 1 calc R . .
C34 C 0.39365(18) 0.9550(2) 0.03811(13) 0.0283(5) Uani 1 1 d . . .
H34 H 0.4557 0.9122 0.0352 0.034 Uiso 1 1 calc R . .
C35 C 0.28894(19) 0.9099(2) -0.00572(12) 0.0274(5) Uani 1 1 d . . .
H35 H 0.2681 0.8315 -0.0439 0.033 Uiso 1 1 calc R . .
C36 C 0.43908(15) 0.8698(2) 0.21312(12) 0.0195(4) Uani 1 1 d . . .
C321 C 0.31821(15) 0.6843(2) 0.11072(11) 0.0184(4) Uani 1 1 d . . .
C21 C 0.08153(18) 0.5755(3) 0.16506(16) 0.0367(6) Uani 1 1 d . A 1
H21 H 0.0803 0.5421 0.2162 0.044 Uiso 1 1 calc R A 1
C22 C 0.12218(19) 0.4977(2) 0.11306(16) 0.0355(5) Uani 1 1 d . A 1
H22 H 0.1528 0.4031 0.1231 0.043 Uiso 1 1 calc R A 1
C23 C 0.10902(19) 0.5857(3) 0.04378(14) 0.0337(5) Uani 1 1 d . A 1
H23 H 0.1287 0.5609 -0.0015 0.040 Uiso 1 1 calc R A 1
C24 C 0.06123(16) 0.7176(3) 0.05377(14) 0.0323(5) Uani 1 1 d . A 1
H24 H 0.0439 0.7979 0.0167 0.039 Uiso 1 1 calc R A 1
C25 C 0.04395(16) 0.7086(3) 0.12837(16) 0.0350(5) Uani 1 1 d . A 1
H25 H 0.0119 0.7816 0.1499 0.042 Uiso 1 1 calc R A 1

loop_
_atom_site_aniso_label
_atom_site_aniso_U_11
_atom_site_aniso_U_22
_atom_site_aniso_U_33
_atom_site_aniso_U_23
_atom_site_aniso_U_13
_atom_site_aniso_U_12
Ge1 0.01073(9) 0.01400(10) 0.01348(9) 0.00034(6) 0.00407(7) 0.00122(6)
Fe1 0.01107(12) 0.01546(13) 0.01508(12) -0.00173(9) 0.00504(10) 0.00051(9)
Fe2 0.01140(12) 0.01387(13) 0.01583(12) -0.00042(9) 0.00364(10) -0.00318(9)
Fe3 0.01287(12) 0.01448(12) 0.01342(12) 0.00091(9) 0.00571(10) -0.00185(9)
Cl1 0.0224(2) 0.0331(3) 0.0242(2) 0.0004(2) 0.0011(2) 0.0124(2)
O16 0.0211(7) 0.0287(8) 0.0290(7) 0.0016(6) 0.0037(6) 0.0087(6)
O18 0.0257(8) 0.0337(9) 0.0463(9) 0.0007(7) 0.0207(7) -0.0073(7)
O27 0.0339(9) 0.0261(8) 0.0246(7) 0.0055(6) 0.0002(7) -0.0007(7)
O37 0.0188(7) 0.0452(10) 0.0265(7) 0.0056(7) 0.0022(6) -0.0025(7)
O322 0.0333(9) 0.0231(8) 0.0347(8) -0.0042(6) 0.0195(7) 0.0026(6)
C1AA 0.0198(10) 0.0208(10) 0.0409(12) -0.0105(9) 0.0125(9) -0.0063(8)
C11 0.0226(10) 0.0178(9) 0.0306(10) -0.0041(8) 0.0054(8) 0.0055(8)
C12 0.0216(10) 0.0263(11) 0.0264(10) -0.0106(8) 0.0092(8) 0.0026(8)
C13 0.0205(10) 0.0254(11) 0.0249(9) -0.0118(8) 0.0029(8) -0.0009(8)
C14 0.0334(12) 0.0165(9) 0.0327(11) -0.0013(8) 0.0145(10) -0.0034(8)
C15 0.0170(9) 0.0205(9) 0.0164(8) -0.0034(7) 0.0054(7) -0.0021(7)
C17 0.0190(9) 0.0222(10) 0.0220(9) -0.0001(7) 0.0100(8) 0.0024(7)
C26 0.0209(9) 0.0131(8) 0.0219(9) 0.0000(7) 0.0079(8) -0.0036(7)
C31 0.0257(10) 0.0309(11) 0.0188(9) 0.0116(8) 0.0053(8) 0.0001(8)
C32 0.0411(13) 0.0165(9) 0.0243(10) 0.0085(8) 0.0153(10) 0.0038(9)
C33 0.0321(12) 0.0257(11) 0.0246(10) 0.0075(8) 0.0083(9) -0.0124(9)
C34 0.0311(11) 0.0328(12) 0.0291(10) 0.0102(9) 0.0204(9) 0.0017(9)
C35 0.0408(13) 0.0282(11) 0.0164(9) 0.0015(8) 0.0141(9) -0.0036(9)
C36 0.0177(9) 0.0223(10) 0.0211(9) 0.0009(7) 0.0104(8) -0.0031(7)
C321 0.0180(9) 0.0199(9) 0.0168(8) -0.0009(7) 0.0057(7) -0.0021(7)
C21 0.0247(12) 0.0449(14) 0.0376(13) 0.0011(10) 0.0081(10) -0.0237(10)
C22 0.0283(12) 0.0193(11) 0.0457(14) -0.0022(9) -0.0017(10) -0.0132(9)
C23 0.0277(12) 0.0407(14) 0.0257(11) -0.0133(9) 0.0017(9) -0.0142(10)
C24 0.0159(10) 0.0318(12) 0.0337(11) 0.0065(9) -0.0089(9) -0.0088(9)
C25 0.0109(9) 0.0421(14) 0.0493(14) -0.0083(11) 0.0080(10) -0.0068(9)

loop_
_atom_type_symbol
_atom_type_description
_atom_type_scat_dispersion_real
_atom_type_scat_dispersion_imag
_atom_type_scat_source
C C 0.0033 0.0016 'International Tables Vol C Tables 4.2.6.8 and 6.1.1.4'
H H 0.0000 0.0000 'International Tables Vol C Tables 4.2.6.8 and 6.1.1.4'
Cl Cl 0.1484 0.1585 'International Tables Vol C Tables 4.2.6.8 and 6.1.1.4'
Fe Fe 0.3463 0.8444 'International Tables Vol C Tables 4.2.6.8 and 6.1.1.4'
Ge Ge 0.1547 1.8001 'International Tables Vol C Tables 4.2.6.8 and 6.1.1.4'
O O 0.0106 0.0060 'International Tables Vol C Tables 4.2.6.8 and 6.1.1.4'

loop_
_geom_angle_atom_site_label_1
_geom_angle_atom_site_label_2
_geom_angle_atom_site_label_3
_geom_angle
Fe2 Ge1 Fe1 130.865(12)
Fe3 Ge1 Fe1 134.242(13)
Fe3 Ge1 Fe2 68.790(10)
Cl1 Ge1 Fe1 99.962(16)
Cl1 Ge1 Fe2 110.238(17)
Cl1 Ge1 Fe3 110.510(17)
C1AA Fe1 Ge1 113.25(6)
C1AA Fe1 C11 66.20(8)
C1AA Fe1 C12 66.01(8)
C1AA Fe1 C13 39.78(8)
C1AA Fe1 C14 39.23(9)
C11 Fe1 Ge1 101.39(6)
C11 Fe1 C12 39.61(8)
C11 Fe1 C13 66.20(8)
C11 Fe1 C14 39.46(8)
C12 Fe1 Ge1 139.95(6)
C12 Fe1 C14 66.05(8)
C13 Fe1 Ge1 152.54(6)
C13 Fe1 C12 38.97(8)
C13 Fe1 C14 66.18(9)
C14 Fe1 Ge1 88.50(6)
C15 Fe1 Ge1 93.62(6)
C15 Fe1 C1AA 91.03(9)
C15 Fe1 C11 156.24(9)
C15 Fe1 C12 126.04(8)
C15 Fe1 C13 92.19(8)
C15 Fe1 C14 123.99(9)
C15 Fe1 C17 96.24(9)
C17 Fe1 Ge1 83.15(6)
C17 Fe1 C1AA 161.66(8)
C17 Fe1 C11 103.68(9)
C17 Fe1 C12 96.28(9)
C17 Fe1 C13 122.82(9)
C17 Fe1 C14 139.38(9)
Ge1 Fe2 Fe3 55.162(10)
C26 Fe2 Ge1 91.55(6)
C26 Fe2 Fe3 100.39(6)
C26 Fe2 C321 89.75(8)
C26 Fe2 C21 91.51(9)
C26 Fe2 C22 96.75(9)
C26 Fe2 C23 132.29(9)
C26 Fe2 C24 156.94(9)
C26 Fe2 C25 121.43(9)
C321 Fe2 Ge1 100.58(6)
C321 Fe2 Fe3 46.72(6)
C321 Fe2 C21 144.78(10)
C321 Fe2 C22 105.15(9)
C321 Fe2 C23 87.72(9)
C321 Fe2 C24 108.65(9)
C321 Fe2 C25 147.60(9)
C21 Fe2 Ge1 114.56(8)
C21 Fe2 Fe3 164.13(8)
C21 Fe2 C22 39.79(10)
C21 Fe2 C23 65.90(10)
C21 Fe2 C24 65.44(9)
C21 Fe2 C25 38.66(10)
C22 Fe2 Ge1 152.93(8)
C22 Fe2 Fe3 146.41(8)
C22 Fe2 C23 39.15(10)
C22 Fe2 C24 65.64(9)
C22 Fe2 C25 65.62(10)
C23 Fe2 Ge1 135.67(7)
C23 Fe2 Fe3 111.70(7)
C24 Fe2 Ge1 98.32(7)
C24 Fe2 Fe3 102.36(6)
C24 Fe2 C23 39.04(10)
C25 Fe2 Ge1 88.08(7)
C25 Fe2 Fe3 125.51(7)
C25 Fe2 C23 65.38(10)
C25 Fe2 C24 38.95(10)
Ge1 Fe3 Fe2 56.048(9)
C31 Fe3 Ge1 96.29(6)
C31 Fe3 Fe2 103.17(6)
C32 Fe3 Ge1 88.96(6)
C32 Fe3 Fe2 128.80(6)
C32 Fe3 C31 39.12(8)
C32 Fe3 C35 65.15(8)
C33 Fe3 Ge1 118.01(7)
C33 Fe3 Fe2 167.63(7)
C33 Fe3 C31 65.60(9)
C33 Fe3 C32 39.03(9)
C33 Fe3 C34 39.71(9)
C33 Fe3 C35 65.52(8)
C34 Fe3 Ge1 154.81(6)
C34 Fe3 Fe2 142.19(7)
C34 Fe3 C31 65.59(8)
C34 Fe3 C32 65.90(8)
C34 Fe3 C35 38.98(9)
C35 Fe3 Ge1 132.35(6)
C35 Fe3 Fe2 109.46(6)
C35 Fe3 C31 38.64(8)
C36 Fe3 Ge1 89.57(6)
C36 Fe3 Fe2 97.91(6)
C36 Fe3 C31 157.76(9)
C36 Fe3 C32 120.00(9)
C36 Fe3 C33 92.71(9)
C36 Fe3 C34 101.32(9)
C36 Fe3 C35 137.75(9)
C36 Fe3 C321 88.43(9)
C321 Fe3 Ge1 101.19(5)
C321 Fe3 Fe2 46.46(5)
C321 Fe3 C31 111.26(8)
C321 Fe3 C32 150.10(8)
C321 Fe3 C33 140.79(8)
C321 Fe3 C34 101.74(8)
C321 Fe3 C35 87.92(8)
C13 C1AA Fe1 70.41(12)
C14 C1AA Fe1 70.85(12)
C14 C1AA C13 108.13(18)
C12 C11 Fe1 70.47(11)
C14 C11 Fe1 70.59(12)
C14 C11 C12 107.64(19)
C11 C12 Fe1 69.92(11)
C13 C12 Fe1 70.39(11)
C13 C12 C11 108.40(18)
C1AA C13 Fe1 69.81(11)
C12 C13 Fe1 70.63(11)
C12 C13 C1AA 107.80(19)
C1AA C14 Fe1 69.92(12)
C1AA C14 C11 108.02(18)
C11 C14 Fe1 69.95(12)
O16 C15 Fe1 174.01(17)
O18 C17 Fe1 179.4(2)
O27 C26 Fe2 175.35(17)
C32 C31 Fe3 69.57(11)
C35 C31 Fe3 70.56(12)
C35 C31 C32 107.49(19)
C31 C32 Fe3 71.32(11)
C33 C32 Fe3 69.48(12)
C33 C32 C31 108.12(19)
C32 C33 Fe3 71.49(11)
C32 C33 C34 108.43(19)
C34 C33 Fe3 70.72(11)
C33 C34 Fe3 69.56(11)
C35 C34 Fe3 71.69(11)
C35 C34 C33 107.27(19)
C31 C35 Fe3 70.80(11)
C31 C35 C34 108.68(19)
C34 C35 Fe3 69.34(11)
O37 C36 Fe3 177.53(16)
Fe2 C321 Fe3 86.82(8)
O322 C321 Fe2 137.05(16)
O322 C321 Fe3 136.11(15)
C22 C21 Fe2 70.36(12)
C25 C21 Fe2 71.68(12)
C25 C21 C22 108.2(2)
C21 C22 Fe2 69.84(12)
C23 C22 Fe2 71.58(12)
C23 C22 C21 107.7(2)
C22 C23 Fe2 69.27(13)
C22 C23 C24 107.6(2)
C24 C23 Fe2 70.47(12)
C23 C24 Fe2 70.49(12)
C25 C24 Fe2 70.11(12)
C25 C24 C23 107.8(2)
C21 C25 Fe2 69.66(13)
C21 C25 C24 108.6(2)
C24 C25 Fe2 70.94(12)

loop_
_geom_bond_atom_site_label_1
_geom_bond_atom_site_label_2
_geom_bond_distance
Ge1 Fe1 2.3611(3)
Ge1 Fe2 2.3581(4)
Ge1 Fe3 2.3332(3)
Ge1 Cl1 2.3122(5)
Fe1 C1AA 2.093(2)
Fe1 C11 2.097(2)
Fe1 C12 2.1044(19)
Fe1 C13 2.1013(19)
Fe1 C14 2.106(2)
Fe1 C15 1.760(2)
Fe1 C17 1.762(2)
Fe2 Fe3 2.6502(4)
Fe2 C26 1.749(2)
Fe2 C321 1.9239(18)
Fe2 C21 2.080(2)
Fe2 C22 2.087(2)
Fe2 C23 2.117(2)
Fe2 C24 2.117(2)
Fe2 C25 2.106(2)
Fe3 C31 2.131(2)
Fe3 C32 2.1081(19)
Fe3 C33 2.0820(19)
Fe3 C34 2.0973(19)
Fe3 C35 2.1279(19)
Fe3 C36 1.754(2)
Fe3 C321 1.9324(19)
O16 C15 1.145(2)
O18 C17 1.143(2)
O27 C26 1.149(2)
O37 C36 1.147(2)
O322 C321 1.183(2)
C1AA C13 1.427(3)
C1AA C14 1.410(3)
C11 C12 1.424(3)
C11 C14 1.419(3)
C12 C13 1.403(3)
C31 C32 1.419(3)
C31 C35 1.409(3)
C32 C33 1.400(3)
C33 C34 1.420(3)
C34 C35 1.410(3)
C21 C22 1.418(4)
C21 C25 1.386(4)
C22 C23 1.408(3)
C23 C24 1.415(3)
C24 C25 1.408(3)
